data_1532758
loop_
_publ_author_name
'Winkler, B.'
'Hytha, M.'
'Milman, V.'

_publ_section_title
;
 The low-temperature structure of Li S H
;
_journal_name_full 'Phase Transition'
_journal_page_first 187
_journal_page_last 195
_journal_volume 76
_journal_year 2003
_chemical_formula_sum 'H Li S'
_chemical_name_systematic 'Li S H'
_space_group_IT_number 40
_symmetry_space_group_name_Hall 'A 2 -2a'
_symmetry_space_group_name_H-M 'A m a 2'
_cell_angle_alpha 90
_cell_angle_beta 90
_cell_angle_gamma 90
_cell_formula_units_Z 4
_cell_length_a 6.15687
_cell_length_b 5.61841
_cell_length_c 5.51478
_cell_volume 190.766
_citation_journal_id_ASTM PHTRDP
_cod_data_source_file Winkler_PHTRDP_2003_579.cif
_cod_data_source_block H1Li1S1
_cod_original_cell_volume 190.7663
_cod_original_formula_sum 'H1 Li1 S1'
_cod_database_code 1532758

loop_
_symmetry_equiv_pos_as_xyz
x,y,z
-x,-y,z
-x+1/2,y,z
x+1/2,-y,z
x,y+1/2,z+1/2
-x,-y+1/2,z+1/2
-x+1/2,y+1/2,z+1/2
x+1/2,-y+1/2,z+1/2

loop_
_atom_site_label
_atom_site_type_symbol
_atom_site_fract_x
_atom_site_fract_y
_atom_site_fract_z
_atom_site_occupancy
_atom_site_U_iso_or_equiv
Li1 Li+1 0.5 0.5 0.00166 1 0.0
S1 S-2 0.75 0.76171 0.23705 1 0.0
H1 H+1 0.25 0.5748 0.55829 1 0.0
